data_2211216
loop_
_publ_author_name
'Robert C. Luckay'

_publ_section_title
;
 (<i>S</i>)-1,4,7-Tris(2-hydroxypropyl)-1,4,7,10-tetraazacyclododecane
;
_journal_coeditor_code TK2085
_journal_issue 11
_journal_name_full 'Acta Crystallographica Section E'
_journal_page_first o5158
_journal_page_last o5160
_journal_paper_doi 10.1107/S1600536806043030
_journal_volume 62
_journal_year 2006
_chemical_formula_iupac 'C17 H38 N4 O3'
_chemical_formula_moiety 'C17 H38 N4 O3'
_chemical_formula_sum 'C17 H38 N4 O3'
_chemical_formula_weight 346.51
_chemical_name_systematic
;
(S)-1,4,7-Tris(2-hydroxypropyl)-1,4,7,10-tetraazacyclododecane
;
_space_group_IT_number 1
_symmetry_cell_setting triclinic
_symmetry_space_group_name_Hall 'P 1'
_symmetry_space_group_name_H-M 'P 1'
_atom_sites_solution_hydrogens geom
_atom_sites_solution_primary direct
_atom_sites_solution_secondary difmap
_audit_creation_method SHELXL-97
_cell_angle_alpha 119.287(2)
_cell_angle_beta 105.764(2)
_cell_angle_gamma 98.734(2)
_cell_formula_units_Z 1
_cell_length_a 7.8231(11)
_cell_length_b 9.0594(13)
_cell_length_c 9.2040(13)
_cell_measurement_reflns_used 2473
_cell_measurement_temperature 100(2)
_cell_measurement_theta_max 27.3
_cell_measurement_theta_min 2.6
_cell_volume 515.07(13)
_computing_cell_refinement 'SAINT (Bruker, 2002)'
_computing_data_collection 'SMART (Bruker, 2001)'
_computing_data_reduction SAINT
_computing_molecular_graphics 'X-SEED (Barbour 2001; Atwood & Barbour,2003)'
_computing_publication_material X-SEED
_computing_structure_refinement 'SHELXL97 (Sheldrick, 1997)'
_computing_structure_solution 'SHELXS97 (Sheldrick, 1997)'
_diffrn_ambient_temperature 100(2)
_diffrn_measured_fraction_theta_full 0.992
_diffrn_measured_fraction_theta_max 0.932
_diffrn_measurement_device_type 'Bruker APEX CCD area-detector'
_diffrn_measurement_method \w
_diffrn_radiation_monochromator graphite
_diffrn_radiation_source 'fine-focus sealed tube'
_diffrn_radiation_type MoK\a
_diffrn_radiation_wavelength 0.71073
_diffrn_reflns_av_R_equivalents 0.041
_diffrn_reflns_av_sigmaI/netI 0.046
_diffrn_reflns_limit_h_max 10
_diffrn_reflns_limit_h_min -10
_diffrn_reflns_limit_k_max 12
_diffrn_reflns_limit_k_min -11
_diffrn_reflns_limit_l_max 12
_diffrn_reflns_limit_l_min -12
_diffrn_reflns_number 6008
_diffrn_reflns_theta_full 27.0
_diffrn_reflns_theta_max 28.3
_diffrn_reflns_theta_min 2.6
_diffrn_standards_number 0
_exptl_absorpt_coefficient_mu 0.077
_exptl_absorpt_correction_type none
_exptl_crystal_colour colorless
_exptl_crystal_density_diffrn 1.117
_exptl_crystal_density_method 'not measured'
_exptl_crystal_description block
_exptl_crystal_F_000 192
_exptl_crystal_size_max 0.35
_exptl_crystal_size_mid 0.32
_exptl_crystal_size_min 0.27
_refine_diff_density_max 0.21
_refine_diff_density_min -0.16
_refine_ls_extinction_method none
_refine_ls_goodness_of_fit_ref 0.99
_refine_ls_hydrogen_treatment mixed
_refine_ls_matrix_type full
_refine_ls_number_parameters 221
_refine_ls_number_reflns 2380
_refine_ls_number_restraints 3
_refine_ls_restrained_S_all 0.99
_refine_ls_R_factor_all 0.042
_refine_ls_R_factor_gt 0.040
_refine_ls_shift/su_max 0.000
_refine_ls_shift/su_mean 0.000
_refine_ls_structure_factor_coef Fsqd
_refine_ls_weighting_details 'calc w=1/[\s^2^(Fo^2^)+(0.0489P)^2^] where P=(Fo^2^+2Fc^2^)/3'
_refine_ls_weighting_scheme calc
_refine_ls_wR_factor_gt 0.086
_refine_ls_wR_factor_ref 0.087
_reflns_number_gt 2200
_reflns_number_total 2380
_reflns_threshold_expression I>2\s(I)
_cod_data_source_file tk2085.cif
_cod_data_source_block I
_cod_database_code 2211216
_cod_database_fobs_code 2211216

loop_
_symmetry_equiv_pos_as_xyz
'x, y, z'

loop_
_atom_site_type_symbol
_atom_site_label
_atom_site_fract_x
_atom_site_fract_y
_atom_site_fract_z
_atom_site_U_iso_or_equiv
_atom_site_adp_type
_atom_site_calc_flag
_atom_site_refinement_flags
_atom_site_occupancy
N N1 0.4382(2) 0.8920(2) 0.8273(2) 0.0178(4) Uani d . 1
C C2 0.4994(3) 1.0296(3) 0.7927(3) 0.0244(5) Uani d . 1
H H2A 0.5817 1.1439 0.9103 0.029 Uiso calc R 1
H H2B 0.3870 1.0508 0.7363 0.029 Uiso calc R 1
C C3 0.6067(3) 0.9766(3) 0.6682(3) 0.0249(5) Uani d . 1
H H3A 0.6203 1.0615 0.6304 0.030 Uiso calc R 1
H H3B 0.7351 0.9888 0.7381 0.030 Uiso calc R 1
N N4 0.5153(2) 0.7949(2) 0.5071(2) 0.0222(4) Uani d . 1
C C5 0.6434(3) 0.7189(3) 0.4262(3) 0.0235(5) Uani d . 1
H H5A 0.7429 0.8160 0.4448 0.028 Uiso calc R 1
H H5B 0.5722 0.6302 0.2937 0.028 Uiso calc R 1
C C6 0.7339(3) 0.6284(3) 0.5108(3) 0.0219(4) Uani d . 1
H H6B 0.8225 0.5806 0.4571 0.026 Uiso calc R 1
H H6A 0.8058 0.7165 0.6433 0.026 Uiso calc R 1
N N7 0.5857(2) 0.4819(2) 0.4767(2) 0.0196(4) Uani d . 1
H H7 0.501(3) 0.521(3) 0.507(3) 0.023 Uiso d . 1
C C8 0.6501(3) 0.4019(3) 0.5775(3) 0.0226(4) Uani d . 1
H H8A 0.7698 0.3833 0.5704 0.027 Uiso calc R 1
H H8B 0.5551 0.2827 0.5195 0.027 Uiso calc R 1
C C9 0.6809(3) 0.5182(3) 0.7755(3) 0.0222(4) Uani d . 1
H H9A 0.7223 0.4576 0.8367 0.027 Uiso calc R 1
H H9B 0.7822 0.6344 0.8362 0.027 Uiso calc R 1
N N10 0.5070(2) 0.5517(2) 0.7940(2) 0.0186(4) Uani d . 1
C C11 0.5515(3) 0.7254(3) 0.9634(3) 0.0221(4) Uani d . 1
H H11A 0.6599 0.7415 1.0621 0.027 Uiso calc R 1
H H11B 0.4419 0.7236 0.9974 0.027 Uiso calc R 1
C C12 0.5990(3) 0.8840(3) 0.9469(3) 0.0213(4) Uani d . 1
H H12A 0.6500 0.9966 1.0697 0.026 Uiso calc R 1
H H12B 0.6996 0.8778 0.9002 0.026 Uiso calc R 1
C C13 0.2812(3) 0.9091(3) 0.8871(3) 0.0200(4) Uani d . 1
H H13A 0.2205 0.7932 0.8677 0.024 Uiso calc R 1
H H13B 0.1865 0.9264 0.8059 0.024 Uiso calc R 1
C C14 0.3259(3) 1.0585(3) 1.0830(3) 0.0225(4) Uani d . 1
H H14A 0.4199 1.0426 1.1677 0.027 Uiso calc R 1
O O15 0.4063(2) 1.22515(19) 1.1085(2) 0.0276(4) Uani d . 1
H H15A 0.4643 1.3049 1.2202 0.033 Uiso calc R 1
C C16 0.1471(3) 1.0499(3) 1.1185(3) 0.0343(6) Uani d . 1
H H16B 0.1771 1.1457 1.2446 0.052 Uiso calc R 1
H H16A 0.0942 0.9328 1.0979 0.052 Uiso calc R 1
H H16C 0.0548 1.0657 1.0359 0.052 Uiso calc R 1
C C17 0.3333(3) 0.7604(3) 0.3772(3) 0.0274(5) Uani d . 1
H H17B 0.3474 0.7493 0.2690 0.033 Uiso calc R 1
H H17A 0.2874 0.8620 0.4334 0.033 Uiso calc R 1
C C18 0.1916(3) 0.5876(3) 0.3204(3) 0.0259(5) Uani d . 1
H H18A 0.2378 0.4856 0.2606 0.031 Uiso calc R 1
O O19 0.1752(2) 0.60241(19) 0.47721(19) 0.0241(3) Uani d . 1
H H19A 0.2729 0.6810 0.5700 0.029 Uiso calc R 1
C C20 -0.0020(3) 0.5474(4) 0.1889(3) 0.0397(6) Uani d . 1
H H20C -0.0890 0.4353 0.1554 0.060 Uiso calc R 1
H H20A 0.0068 0.5348 0.0794 0.060 Uiso calc R 1
H H20B -0.0491 0.6463 0.2468 0.060 Uiso calc R 1
C C21 0.3880(3) 0.4023(3) 0.7842(3) 0.0232(5) Uani d . 1
H H21B 0.4348 0.4208 0.9052 0.028 Uiso calc R 1
H H21A 0.4016 0.2890 0.6974 0.028 Uiso calc R 1
C C22 0.1808(3) 0.3815(3) 0.7259(3) 0.0253(5) Uani d . 1
H H22A 0.1662 0.4977 0.8086 0.030 Uiso calc R 1
O O23 0.0974(2) 0.3313(2) 0.5434(2) 0.0325(4) Uani d . 1
H H23A 0.1540 0.4098 0.5329 0.039 Uiso calc R 1
C C24 0.0730(3) 0.2348(3) 0.7349(4) 0.0355(6) Uani d . 1
H H24B -0.0609 0.2227 0.6968 0.053 Uiso calc R 1
H H24C 0.1233 0.2660 0.8599 0.053 Uiso calc R 1
H H24A 0.0868 0.1207 0.6538 0.053 Uiso calc R 1

loop_
_atom_site_aniso_label
_atom_site_aniso_U_11
_atom_site_aniso_U_22
_atom_site_aniso_U_33
_atom_site_aniso_U_12
_atom_site_aniso_U_13
_atom_site_aniso_U_23
N1 0.0196(8) 0.0168(8) 0.0193(9) 0.0077(7) 0.0093(7) 0.0105(7)
C2 0.0286(12) 0.0180(10) 0.0307(12) 0.0091(9) 0.0158(10) 0.0140(10)
C3 0.0268(12) 0.0234(11) 0.0344(12) 0.0096(9) 0.0166(10) 0.0204(10)
N4 0.0232(9) 0.0266(10) 0.0252(10) 0.0125(8) 0.0139(8) 0.0168(8)
C5 0.0233(11) 0.0284(11) 0.0261(11) 0.0099(9) 0.0155(9) 0.0168(10)
C6 0.0186(10) 0.0260(11) 0.0239(11) 0.0092(9) 0.0120(9) 0.0136(10)
N7 0.0163(8) 0.0235(9) 0.0212(9) 0.0102(7) 0.0088(7) 0.0125(8)
C8 0.0201(10) 0.0234(11) 0.0286(12) 0.0118(9) 0.0102(9) 0.0161(10)
C9 0.0197(10) 0.0237(11) 0.0256(11) 0.0102(9) 0.0064(9) 0.0160(10)
N10 0.0193(8) 0.0179(8) 0.0199(9) 0.0075(7) 0.0080(7) 0.0109(7)
C11 0.0216(11) 0.0257(11) 0.0192(10) 0.0090(9) 0.0072(9) 0.0128(9)
C12 0.0177(10) 0.0198(10) 0.0201(11) 0.0051(8) 0.0065(9) 0.0077(9)
C13 0.0196(10) 0.0178(10) 0.0203(11) 0.0058(8) 0.0083(8) 0.0091(9)
C14 0.0248(11) 0.0214(11) 0.0210(11) 0.0089(9) 0.0105(9) 0.0107(9)
O15 0.0375(9) 0.0173(7) 0.0197(8) 0.0066(7) 0.0109(7) 0.0059(6)
C16 0.0326(13) 0.0352(13) 0.0301(13) 0.0114(11) 0.0198(11) 0.0113(11)
C17 0.0341(12) 0.0399(13) 0.0274(12) 0.0231(11) 0.0183(10) 0.0257(11)
C18 0.0240(11) 0.0358(12) 0.0195(11) 0.0158(10) 0.0084(9) 0.0152(10)
O19 0.0211(7) 0.0280(8) 0.0178(8) 0.0042(6) 0.0052(6) 0.0115(7)
C20 0.0283(13) 0.0642(18) 0.0254(13) 0.0231(13) 0.0087(10) 0.0232(13)
C21 0.0282(11) 0.0226(11) 0.0285(11) 0.0115(9) 0.0138(9) 0.0187(10)
C22 0.0262(11) 0.0234(11) 0.0360(13) 0.0115(9) 0.0163(10) 0.0204(10)
O23 0.0261(8) 0.0324(9) 0.0392(10) 0.0035(7) 0.0079(7) 0.0244(8)
C24 0.0307(13) 0.0355(14) 0.0555(17) 0.0142(11) 0.0234(12) 0.0316(14)

loop_
_atom_type_symbol
_atom_type_description
_atom_type_scat_dispersion_real
_atom_type_scat_dispersion_imag
_atom_type_scat_source
C C 0.0033 0.0016 'International Tables Vol C Tables 4.2.6.8 and 6.1.1.4'
H H 0.0000 0.0000 'International Tables Vol C Tables 4.2.6.8 and 6.1.1.4'
N N 0.0061 0.0033 'International Tables Vol C Tables 4.2.6.8 and 6.1.1.4'
O O 0.0106 0.0060 'International Tables Vol C Tables 4.2.6.8 and 6.1.1.4'

loop_
_geom_angle_atom_site_label_1
_geom_angle_atom_site_label_2
_geom_angle_atom_site_label_3
_geom_angle
C12 N1 C2 111.39(16)
C12 N1 C13 113.92(15)
C2 N1 C13 112.66(16)
N1 C2 C3 113.17(16)
N1 C2 H2A 108.9
C3 C2 H2A 108.9
N1 C2 H2B 108.9
C3 C2 H2B 108.9
H2A C2 H2B 107.8
N4 C3 C2 113.62(17)
N4 C3 H3A 108.8
C2 C3 H3A 108.8
N4 C3 H3B 108.8
C2 C3 H3B 108.8
H3A C3 H3B 107.7
C3 N4 C17 115.84(16)
C3 N4 C5 113.79(17)
C17 N4 C5 114.97(17)
N4 C5 C6 110.87(17)
N4 C5 H5A 109.5
C6 C5 H5A 109.5
N4 C5 H5B 109.5
C6 C5 H5B 109.5
H5A C5 H5B 108.1
N7 C6 C5 108.70(17)
N7 C6 H6B 109.9
C5 C6 H6B 109.9
N7 C6 H6A 109.9
C5 C6 H6A 109.9
H6B C6 H6A 108.3
C6 N7 C8 114.45(17)
C6 N7 H7 109.3(16)
C8 N7 H7 106.9(16)
N7 C8 C9 112.57(17)
N7 C8 H8A 109.1
C9 C8 H8A 109.1
N7 C8 H8B 109.1
C9 C8 H8B 109.1
H8A C8 H8B 107.8
N10 C9 C8 111.35(17)
N10 C9 H9A 109.4
C8 C9 H9A 109.4
N10 C9 H9B 109.4
C8 C9 H9B 109.4
H9A C9 H9B 108.0
C21 N10 C11 111.65(16)
C21 N10 C9 109.95(15)
C11 N10 C9 110.95(16)
N10 C11 C12 112.86(16)
N10 C11 H11A 109.0
C12 C11 H11A 109.0
N10 C11 H11B 109.0
C12 C11 H11B 109.0
H11A C11 H11B 107.8
N1 C12 C11 114.18(16)
N1 C12 H12A 108.7
C11 C12 H12A 108.7
N1 C12 H12B 108.7
C11 C12 H12B 108.7
H12A C12 H12B 107.6
N1 C13 C14 118.20(17)
N1 C13 H13A 107.8
C14 C13 H13A 107.8
N1 C13 H13B 107.8
C14 C13 H13B 107.8
H13A C13 H13B 107.1
O15 C14 C16 111.49(18)
O15 C14 C13 107.70(16)
C16 C14 C13 109.97(18)
O15 C14 H14A 109.2
C16 C14 H14A 109.2
C13 C14 H14A 109.2
C14 O15 H15A 109.5
C14 C16 H16B 109.5
C14 C16 H16A 109.5
H16B C16 H16A 109.5
C14 C16 H16C 109.5
H16B C16 H16C 109.5
H16A C16 H16C 109.5
N4 C17 C18 109.65(17)
N4 C17 H17B 109.7
C18 C17 H17B 109.7
N4 C17 H17A 109.7
C18 C17 H17A 109.7
H17B C17 H17A 108.2
O19 C18 C20 108.60(18)
O19 C18 C17 109.56(18)
C20 C18 C17 111.97(19)
O19 C18 H18A 108.9
C20 C18 H18A 108.9
C17 C18 H18A 108.9
C18 O19 H19A 109.5
C18 C20 H20C 109.5
C18 C20 H20A 109.5
H20C C20 H20A 109.5
C18 C20 H20B 109.5
H20C C20 H20B 109.5
H20A C20 H20B 109.5
N10 C21 C22 114.27(16)
N10 C21 H21B 108.7
C22 C21 H21B 108.7
N10 C21 H21A 108.7
C22 C21 H21A 108.7
H21B C21 H21A 107.6
O23 C22 C21 111.97(18)
O23 C22 C24 106.68(18)
C21 C22 C24 110.30(17)
O23 C22 H22A 109.3
C21 C22 H22A 109.3
C24 C22 H22A 109.3
C22 O23 H23A 109.5
C22 C24 H24B 109.5
C22 C24 H24C 109.5
H24B C24 H24C 109.5
C22 C24 H24A 109.5
H24B C24 H24A 109.5
H24C C24 H24A 109.5

loop_
_geom_bond_atom_site_label_1
_geom_bond_atom_site_label_2
_geom_bond_distance
N1 C12 1.468(2)
N1 C2 1.474(3)
N1 C13 1.476(2)
C2 C3 1.535(3)
C2 H2A 0.9900
C2 H2B 0.9900
C3 N4 1.449(3)
C3 H3A 0.9900
C3 H3B 0.9900
N4 C17 1.459(3)
N4 C5 1.465(3)
C5 C6 1.510(3)
C5 H5A 0.9900
C5 H5B 0.9900
C6 N7 1.460(3)
C6 H6B 0.9900
C6 H6A 0.9900
N7 C8 1.468(3)
N7 H7 0.84(2)
C8 C9 1.515(3)
C8 H8A 0.9900
C8 H8B 0.9900
C9 N10 1.474(3)
C9 H9A 0.9900
C9 H9B 0.9900
N10 C21 1.468(3)
N10 C11 1.472(3)
C11 C12 1.519(3)
C11 H11A 0.9900
C11 H11B 0.9900
C12 H12A 0.9900
C12 H12B 0.9900
C13 C14 1.527(3)
C13 H13A 0.9900
C13 H13B 0.9900
C14 O15 1.420(3)
C14 C16 1.520(3)
C14 H14A 1.0000
O15 H15A 0.8400
C16 H16B 0.9800
C16 H16A 0.9800
C16 H16C 0.9800
C17 C18 1.519(3)
C17 H17B 0.9900
C17 H17A 0.9900
C18 O19 1.426(3)
C18 C20 1.516(3)
C18 H18A 1.0000
O19 H19A 0.8400
C20 H20C 0.9800
C20 H20A 0.9800
C20 H20B 0.9800
C21 C22 1.513(3)
C21 H21B 0.9900
C21 H21A 0.9900
C22 O23 1.422(3)
C22 C24 1.513(3)
C22 H22A 1.0000
O23 H23A 0.8400
C24 H24B 0.9800
C24 H24C 0.9800
C24 H24A 0.9800

loop_
_geom_hbond_atom_site_label_D
_geom_hbond_atom_site_label_H
_geom_hbond_atom_site_label_A
_geom_hbond_site_symmetry_A
_geom_hbond_distance_DH
_geom_hbond_distance_HA
_geom_hbond_distance_DA
_geom_hbond_angle_DHA
O23 H23A O19 1_555 0.84 2.04 2.826(3) 155
O19 H19A N1 1_555 0.84 2.02 2.826(2) 160
O15 H15A N7 1_566 0.84 1.91 2.751(2) 178

loop_
_geom_torsion_atom_site_label_1
_geom_torsion_atom_site_label_2
_geom_torsion_atom_site_label_3
_geom_torsion_atom_site_label_4
_geom_torsion
C12 N1 C2 C3 71.5(2)
C13 N1 C2 C3 -159.04(18)
N1 C2 C3 N4 47.1(3)
C2 C3 N4 C17 65.8(2)
C2 C3 N4 C5 -157.65(18)
C3 N4 C5 C6 87.9(2)
C17 N4 C5 C6 -135.16(19)
N4 C5 C6 N7 61.1(2)
C5 C6 N7 C8 -170.04(17)
C6 N7 C8 C9 76.7(2)
N7 C8 C9 N10 58.2(2)
C8 C9 N10 C21 84.9(2)
C8 C9 N10 C11 -151.08(17)
C21 N10 C11 C12 -155.85(16)
C9 N10 C11 C12 81.1(2)
C2 N1 C12 C11 -170.43(16)
C13 N1 C12 C11 60.8(2)
N10 C11 C12 N1 68.8(2)
C12 N1 C13 C14 51.8(2)
C2 N1 C13 C14 -76.4(2)
N1 C13 C14 O15 59.9(2)
N1 C13 C14 C16 -178.46(18)
C3 N4 C17 C18 -132.93(19)
C5 N4 C17 C18 91.0(2)
N4 C17 C18 O19 57.9(2)
N4 C17 C18 C20 178.50(17)
C11 N10 C21 C22 79.8(2)
C9 N10 C21 C22 -156.55(18)
N10 C21 C22 O23 66.0(2)
N10 C21 C22 C24 -175.32(18)

loop_
_cod_related_entry_id
_cod_related_entry_database
_cod_related_entry_code
1 ChemSpider 21178388
